data_7133237
loop_
_publ_author_name
'Sun, Qian-Ru'
'Luo, Dan'
'Lv, Yaokang'
'Fang, Wei-Hui'
'Zhang, Jian'

_publ_section_title
;
 Synthesis and photoluminescence properties of polymer chains based on
 pre-designed heterometallic Al<sub>4</sub>Ln<sub>4</sub> molecular rings.
;
_journal_issue 59
_journal_name_full 'Chemical communications (Cambridge, England)'
_journal_page_first 7574
_journal_page_last 7577
_journal_paper_doi 10.1039/d4cc01611d
_journal_volume 60
_journal_year 2024
_chemical_formula_moiety '2(C96 H192 Al8 Er8 N16 O64), 8(C3 H7 N O)'
_chemical_formula_sum 'C216 H440 Al16 Er16 N40 O136'
_chemical_formula_weight 8881.89
_space_group_crystal_system monoclinic
_space_group_IT_number 15
_space_group_name_Hall '-I 2ya'
_space_group_name_H-M_alt 'I 1 2/a 1'
_atom_sites_solution_hydrogens geom
_audit_creation_date 2024-06-03
_audit_creation_method
;
Olex2 1.2
(compiled 2018.05.29 svn.r3508 for OlexSys, GUI svn.r5506)
;
_audit_update_record
;
2024-06-04 deposited with the CCDC.	2024-06-23 downloaded from the CCDC.
;
_cell_angle_alpha 90
_cell_angle_beta 99.049(2)
_cell_angle_gamma 90
_cell_formula_units_Z 1
_cell_length_a 28.9871(8)
_cell_length_b 10.1594(3)
_cell_length_c 27.5988(7)
_cell_measurement_reflns_used 12420
_cell_measurement_temperature 100.00(13)
_cell_measurement_theta_max 59.7400
_cell_measurement_theta_min 2.7200
_cell_volume 8026.5(4)
_computing_cell_refinement 'CrysAlisPro 1.171.42.85a (Rigaku OD, 2023)'
_computing_data_collection 'CrysAlisPro 1.171.42.85a (Rigaku OD, 2023)'
_computing_data_reduction 'CrysAlisPro 1.171.42.85a (Rigaku OD, 2023)'
_computing_molecular_graphics 'Olex2 (Dolomanov et al., 2009)'
_computing_publication_material 'Olex2 (Dolomanov et al., 2009)'
_computing_structure_refinement 'ShelXL (Sheldrick, 2015)'
_computing_structure_solution 'SHELXT 2014/5 (Sheldrick, 2014)'
_diffrn_ambient_environment N~2~
_diffrn_ambient_temperature 100.00(13)
_diffrn_detector 'Hybrid Pixel Array Detector'
_diffrn_detector_area_resol_mean 10.0000
_diffrn_detector_type HyPix
_diffrn_measured_fraction_theta_full 0.973
_diffrn_measured_fraction_theta_max 0.973
_diffrn_measurement_details
;
List of Runs (angles in degrees, time in seconds):

  # Type    Start    End  Width  t~exp~   \w     \q     \k     \f   Frames
#--------------------------------------------------------------------------
  1  \w   -105.00  -7.00   0.50    1.02    --  -78.59  93.00 -36.00  196
  2  \w    -68.00 -17.00   0.50    1.02    --  -78.59  38.00 -90.00  102
  3  \w   -107.00 -81.00   0.50    1.02    --  -78.59 125.00-150.00   52
  4  \w    -35.00  -4.00   0.50    0.26    --   -1.25  93.00 -36.00   62
  5  \w    -23.00  72.00   0.50    0.26    --   -1.25  57.00  30.00  190
  6  \w    -29.00  21.00   0.50    0.26    --   -1.25 -93.00-148.00  100
  7  \w   -121.00 -84.00   0.50    1.02    --  -78.59 -93.00-148.00   74
  8  \w   -130.00-104.00   0.50    1.02    --  -78.59 -99.00 -90.00   52
  9  \w   -152.00 -88.00   0.50    1.02    --  -78.59 -99.00   0.00  128
 10  \w   -151.00 -88.00   0.50    1.02    --  -78.59 -99.00 150.00  126
 11  \w     -2.00  47.00   0.50    1.02    --   76.09 -38.00-120.00   98
 12  \w      0.00  70.00   0.50    1.02    --   76.09 -38.00-150.00  140
 13  \w     29.00  54.00   0.50    1.02    --   76.09 -93.00-148.00   50
 14  \w     43.00  93.00   0.50    1.02    --   76.09 -57.00 120.00  100
 15  \w     94.00 119.00   0.50    1.02    --   76.09  93.00 -36.00   50
 16  \w     80.00 148.00   0.50    1.02    --   76.09 125.00-120.00  136
 17  \w     80.00 132.00   0.50    1.02    --   76.09 125.00  90.00  104
;
_diffrn_measurement_device 'four-circle diffractometer'
_diffrn_measurement_device_type 'ROD, Synergy Custom system, HyPix'
_diffrn_measurement_method '\w scans'
_diffrn_orient_matrix_type 'CrysAlisPro convention (1999,Acta A55,543-557)'
_diffrn_orient_matrix_UB_11 -0.0452415000
_diffrn_orient_matrix_UB_12 -0.0054237000
_diffrn_orient_matrix_UB_13 0.0046825000
_diffrn_orient_matrix_UB_21 -0.0028329000
_diffrn_orient_matrix_UB_22 -0.1216519000
_diffrn_orient_matrix_UB_23 -0.0190100000
_diffrn_orient_matrix_UB_31 0.0115254000
_diffrn_orient_matrix_UB_32 -0.0505122000
_diffrn_orient_matrix_UB_33 0.0450717000
_diffrn_radiation_monochromator mirror
_diffrn_radiation_probe x-ray
_diffrn_radiation_type GaK\a
_diffrn_radiation_wavelength 1.3405
_diffrn_reflns_av_R_equivalents 0.0739
_diffrn_reflns_av_unetI/netI 0.0630
_diffrn_reflns_Laue_measured_fraction_full 0.973
_diffrn_reflns_Laue_measured_fraction_max 0.973
_diffrn_reflns_limit_h_max 34
_diffrn_reflns_limit_h_min -34
_diffrn_reflns_limit_k_max 11
_diffrn_reflns_limit_k_min -12
_diffrn_reflns_limit_l_max 32
_diffrn_reflns_limit_l_min -24
_diffrn_reflns_number 23628
_diffrn_reflns_point_group_measured_fraction_full 0.973
_diffrn_reflns_point_group_measured_fraction_max 0.973
_diffrn_reflns_theta_full 52.931
_diffrn_reflns_theta_max 52.931
_diffrn_reflns_theta_min 2.819
_diffrn_source 'micro-focus metaljet'
_exptl_absorpt_coefficient_mu 14.208
_exptl_absorpt_correction_T_max 1.00000
_exptl_absorpt_correction_T_min 0.39987
_exptl_absorpt_correction_type multi-scan
_exptl_absorpt_process_details
;
CrysAlisPro 1.171.42.85a (Rigaku Oxford Diffraction, 2023)
Empirical absorption correction using spherical harmonics,
implemented in SCALE3 ABSPACK scaling algorithm.
;
_exptl_crystal_colour 'metallic light colourless'
_exptl_crystal_colour_lustre metallic
_exptl_crystal_colour_modifier light
_exptl_crystal_colour_primary colourless
_exptl_crystal_density_diffrn 1.838
_exptl_crystal_description block
_exptl_crystal_F_000 4400
_exptl_crystal_size_max 0.07
_exptl_crystal_size_mid 0.05
_exptl_crystal_size_min 0.01
_refine_diff_density_max 1.925
_refine_diff_density_min -0.966
_refine_diff_density_rms 0.153
_refine_ls_extinction_method none
_refine_ls_goodness_of_fit_ref 1.024
_refine_ls_hydrogen_treatment constr
_refine_ls_matrix_type full
_refine_ls_number_parameters 484
_refine_ls_number_reflns 6902
_refine_ls_number_restraints 32
_refine_ls_restrained_S_all 1.026
_refine_ls_R_factor_all 0.0830
_refine_ls_R_factor_gt 0.0629
_refine_ls_shift/su_max 0.001
_refine_ls_shift/su_mean 0.000
_refine_ls_structure_factor_coef Fsqd
_refine_ls_weighting_details 'w=1/[\s^2^(Fo^2^)+(0.0644P)^2^+141.3275P] where P=(Fo^2^+2Fc^2^)/3'
_refine_ls_weighting_scheme calc
_refine_ls_wR_factor_gt 0.1356
_refine_ls_wR_factor_ref 0.1457
_reflns_Friedel_coverage 0.000
_reflns_number_gt 5593
_reflns_number_total 6902
_reflns_threshold_expression 'I > 2\s(I)'
_cod_data_source_file d4cc01611d2.cif
_cod_data_source_block AlOC-195-Er
_cod_depositor_comments 'Adding full bibliography for 7133236--7133243.cif.'
_cod_database_code 7133237
_shelx_shelxl_version_number 2018/3
_chemical_oxdiff_formula 'Al Er C H O N'
_shelx_space_group_comment
;
The symmetry employed for this shelxl refinement is uniquely defined
by the following loop, which should always be used as a source of
symmetry information in preference to the above space-group names.
They are only intended as comments.
;
_shelx_estimated_absorpt_t_max 0.871
_shelx_estimated_absorpt_t_min 0.436
_olex2_refinement_description
;
1. Fixed Uiso
 At 1.2 times of:
  All C(H) groups, All C(H,H) groups
 At 1.5 times of:
  All C(H,H,H) groups
2. Restrained planarity
 O01F, C01E, N013, C01H, C01I
 with sigma of 0.1
3. Uiso/Uaniso restraints and constraints
Uanis(C01A) \\sim Ueq: with sigma of 0.01 and sigma for terminal atoms of 0.02
Uanis(O00F) \\sim Ueq: with sigma of 0.01 and sigma for terminal atoms of 0.02
Uanis(C01I) \\sim Ueq: with sigma of 0.01 and sigma for terminal atoms of 0.02
Uanis(C01H) \\sim Ueq: with sigma of 0.01 and sigma for terminal atoms of 0.02
Uanis(O01F) \\sim Ueq: with sigma of 0.01 and sigma for terminal atoms of 0.02
4.a Secondary CH2 refined with riding coordinates:
 C00Q(H00D,H00E), C00R(H00F,H00G), C00S(H00H,H00I), C00T(H00J,H00K), C00V(H00L,
 H00M), C00Y(H00N,H00O), C00Z(H00P,H00Q), C011(H01A,H01B), C012(H01C,H01D),
 C014(H01E,H01F), C015(H01G,H01H), C016(H01I,H01J), C017(H01K,H01L), C018(H01M,
 H01N), C01A(H01R,H01S), C01D(H01Z,H)
4.b Aromatic/amide H refined with riding coordinates:
 C00U(H00U), C00W(H00W), C00X(H00X), C010(H010), C01E(H01)
4.c Idealised Me refined as rotating group:
 C00P(H00A,H00B,H00C), C019(H01O,H01P,H01Q), C01B(H01T,H01U,H01V), C01C(H01W,
 H01X,H01Y), C01H(H0AA,HA,HB), C01I(H1AA,HC,HD)
;
_smtbx_masks_void_probe_radius 1.2
_smtbx_masks_void_truncation_radius 1.2
_olex2_submission_special_instructions 'No special instructions were received'
_oxdiff_exptl_absorpt_empirical_details
;
Empirical correction (ABSPACK) includes:
- Absorption correction using spherical harmonics
- Frame scaling
;
_oxdiff_exptl_absorpt_empirical_full_max 5.254
_oxdiff_exptl_absorpt_empirical_full_min 0.457

loop_
_space_group_symop_operation_xyz
'x, y, z'
'-x+1/2, y, -z'
'x+1/2, y+1/2, z+1/2'
'-x+1, y+1/2, -z+1/2'
'-x, -y, -z'
'x-1/2, -y, z'
'-x+1/2, -y+1/2, -z+1/2'
'x, -y+1/2, z+1/2'

loop_
_atom_site_label
_atom_site_type_symbol
_atom_site_fract_x
_atom_site_fract_y
_atom_site_fract_z
_atom_site_U_iso_or_equiv
_atom_site_adp_type
_atom_site_occupancy
_atom_site_site_symmetry_order
_atom_site_calc_flag
_atom_site_refinement_flags_posn
_atom_site_refinement_flags_adp
_atom_site_refinement_flags_occupancy
_atom_site_disorder_assembly
_atom_site_disorder_group
Er01 Er 0.18609(2) 0.62921(5) 0.63667(2) 0.01528(15) Uani 1 1 d . . . . .
Er02 Er 0.37819(2) 0.48413(5) 0.58722(2) 0.02214(16) Uani 1 1 d . . . . .
Al03 Al 0.12189(9) 0.5388(2) 0.53079(8) 0.0251(5) Uani 1 1 d . . . . .
Al04 Al 0.30246(9) 0.5754(3) 0.65941(8) 0.0261(5) Uani 1 1 d . . . . .
O005 O 0.2472(2) 0.5000(6) 0.67412(18) 0.0274(13) Uani 1 1 d . . . . .
O006 O 0.3090(2) 0.7601(6) 0.79105(19) 0.0344(14) Uani 1 1 d . . . . .
O007 O 0.1420(2) 0.4610(5) 0.59189(18) 0.0274(13) Uani 1 1 d . . . . .
O008 O 0.3403(2) 0.4475(7) 0.7028(2) 0.0358(15) Uani 1 1 d . . . . .
O009 O 0.3476(2) 0.4286(6) 0.50739(18) 0.0299(13) Uani 1 1 d . . . . .
O00A O 0.1716(2) 0.6470(6) 0.55488(18) 0.0280(13) Uani 1 1 d . . . . .
O00B O 0.3050(2) 0.4723(6) 0.6044(2) 0.0341(14) Uani 1 1 d . . . . .
O00C O 0.0668(2) 0.4223(7) 0.51708(19) 0.0347(14) Uani 1 1 d . . . . .
O00D O 0.14358(19) 0.6443(6) 0.36012(19) 0.0292(13) Uani 1 1 d . . . . .
O00E O 0.2600(2) 0.6967(6) 0.6289(2) 0.0302(13) Uani 1 1 d . . . . .
O00F O 0.0583(2) 0.3742(6) 0.4365(2) 0.0358(15) Uani 1 1 d . U . . .
O00G O 0.1064(2) 0.6275(6) 0.47148(19) 0.0325(14) Uani 1 1 d . . . . .
O00H O 0.1092(2) 0.7004(6) 0.63536(19) 0.0341(14) Uani 1 1 d . . . . .
O00I O 0.4004(2) 0.3898(7) 0.66438(19) 0.0383(16) Uani 1 1 d . . . . .
O00J O 0.0764(2) 0.6446(7) 0.5593(2) 0.0382(15) Uani 1 1 d . . . . .
O00K O 0.3112(2) 0.6911(7) 0.7159(2) 0.0426(16) Uani 1 1 d . . . . .
N00L N 0.1577(2) 0.4506(7) 0.6949(2) 0.0276(16) Uani 1 1 d . . . . .
N00M N 0.1891(3) 0.8802(7) 0.6064(3) 0.0340(17) Uani 1 1 d . . . . .
N00N N 0.0517(3) 0.6392(9) 0.3796(2) 0.0387(19) Uani 1 1 d . . . . .
N00O N 0.3457(3) 0.2365(8) 0.5792(3) 0.0390(18) Uani 1 1 d . . . . .
C00P C 0.1204(3) 0.4966(9) 0.7212(3) 0.035(2) Uani 1 1 d . . . . .
H00A H 0.129983 0.579050 0.738261 0.053 Uiso 1 1 calc GR . . . .
H00B H 0.114484 0.429893 0.745146 0.053 Uiso 1 1 calc GR . . . .
H00C H 0.091786 0.511384 0.697714 0.053 Uiso 1 1 calc GR . . . .
C00Q C 0.2737(3) 0.8256(9) 0.6177(3) 0.032(2) Uani 1 1 d . . . . .
H00D H 0.277687 0.830589 0.582776 0.038 Uiso 1 1 calc R . . . .
H00E H 0.304043 0.847367 0.638049 0.038 Uiso 1 1 calc R . . . .
C00R C 0.1419(3) 0.3358(8) 0.6646(3) 0.030(2) Uani 1 1 d . . . . .
H00F H 0.122452 0.279108 0.682559 0.036 Uiso 1 1 calc R . . . .
H00G H 0.169342 0.283842 0.658718 0.036 Uiso 1 1 calc R . . . .
C00S C 0.1139(3) 0.3753(9) 0.6161(3) 0.0261(18) Uani 1 1 d . . . . .
H00H H 0.105078 0.296360 0.595721 0.031 Uiso 1 1 calc R . . . .
H00I H 0.084915 0.420987 0.621444 0.031 Uiso 1 1 calc R . . . .
C00T C 0.1995(3) 0.4195(9) 0.7313(3) 0.033(2) Uani 1 1 d . . . . .
H00J H 0.193449 0.339418 0.749733 0.039 Uiso 1 1 calc R . . . .
H00K H 0.205693 0.492972 0.755001 0.039 Uiso 1 1 calc R . . . .
C00U C 0.0762(3) 0.6931(10) 0.6008(3) 0.037(2) Uani 1 1 d . . . . .
H00U H 0.047360 0.728842 0.606716 0.045 Uiso 1 1 calc R . . . .
C00V C 0.2429(3) 0.3971(9) 0.7065(3) 0.033(2) Uani 1 1 d . . . . .
H00L H 0.271151 0.392591 0.731780 0.040 Uiso 1 1 calc R . . . .
H00M H 0.239821 0.312493 0.688490 0.040 Uiso 1 1 calc R . . . .
C00W C 0.0460(3) 0.3727(10) 0.4778(3) 0.037(2) Uani 1 1 d . . . . .
H00W H 0.017487 0.328758 0.479955 0.044 Uiso 1 1 calc R . . . .
C00X C 0.3780(3) 0.3894(10) 0.6994(3) 0.038(2) Uani 1 1 d . . . . .
H00X H 0.391091 0.338585 0.727074 0.045 Uiso 1 1 calc R . . . .
C00Y C 0.1931(4) 0.7452(10) 0.5315(3) 0.042(2) Uani 1 1 d . . . . .
H00N H 0.181911 0.742277 0.495725 0.050 Uiso 1 1 calc R . . . .
H00O H 0.227352 0.731668 0.537080 0.050 Uiso 1 1 calc R . . . .
C00Z C 0.2366(3) 0.9239(9) 0.6279(3) 0.036(2) Uani 1 1 d . . . . .
H00P H 0.238359 0.934773 0.663750 0.043 Uiso 1 1 calc R . . . .
H00Q H 0.242998 1.010555 0.613869 0.043 Uiso 1 1 calc R . . . .
C010 C 0.3024(4) 0.6808(11) 0.7568(3) 0.048(3) Uani 1 1 d . . . . .
H010 H 0.288415 0.599871 0.763880 0.058 Uiso 1 1 calc R . . . .
C011 C 0.2962(4) 0.2458(10) 0.5872(4) 0.051(3) Uani 1 1 d . . . . .
H01A H 0.294241 0.215654 0.620916 0.062 Uiso 1 1 calc R . . . .
H01B H 0.277162 0.184755 0.564197 0.062 Uiso 1 1 calc R . . . .
C012 C 0.0748(4) 0.7347(11) 0.4608(3) 0.051(3) Uani 1 1 d . . . . .
H01C H 0.091313 0.810668 0.448892 0.061 Uiso 1 1 calc R . . . .
H01D H 0.062877 0.761819 0.490927 0.061 Uiso 1 1 calc R . . . .
N013 N 0.4814(4) 0.6126(13) 0.7979(4) 0.084(4) Uani 1 1 d . . . . .
C014 C 0.0349(4) 0.6944(11) 0.4223(3) 0.046(3) Uani 1 1 d . . . . .
H01E H 0.015564 0.628183 0.436163 0.055 Uiso 1 1 calc R . . . .
H01F H 0.015000 0.771930 0.412197 0.055 Uiso 1 1 calc R . . . .
C015 C 0.3311(4) 0.3030(10) 0.4932(3) 0.043(2) Uani 1 1 d . . . . .
H01G H 0.339758 0.281904 0.460754 0.051 Uiso 1 1 calc R . . . .
H01H H 0.296534 0.302658 0.489577 0.051 Uiso 1 1 calc R . . . .
C016 C 0.3501(4) 0.1993(10) 0.5291(3) 0.041(2) Uani 1 1 d . . . . .
H01I H 0.333186 0.115747 0.520635 0.050 Uiso 1 1 calc R . . . .
H01J H 0.383497 0.184439 0.526891 0.050 Uiso 1 1 calc R . . . .
C017 C 0.1815(4) 0.8781(10) 0.5520(3) 0.046(3) Uani 1 1 d . . . . .
H01K H 0.201162 0.946739 0.540026 0.056 Uiso 1 1 calc R . . . .
H01L H 0.148418 0.899724 0.539647 0.056 Uiso 1 1 calc R . . . .
C018 C 0.2748(4) 0.3823(11) 0.5803(4) 0.053(3) Uani 1 1 d . . . . .
H01M H 0.268336 0.404165 0.544944 0.064 Uiso 1 1 calc R . . . .
H01N H 0.244941 0.384579 0.593404 0.064 Uiso 1 1 calc R . . . .
C019 C 0.3693(5) 0.1358(11) 0.6121(4) 0.067(4) Uani 1 1 d . . . . .
H01O H 0.402451 0.133096 0.608938 0.100 Uiso 1 1 calc GR . . . .
H01P H 0.355068 0.049722 0.603339 0.100 Uiso 1 1 calc GR . . . .
H01Q H 0.366050 0.157039 0.646043 0.100 Uiso 1 1 calc GR . . . .
C01A C 0.1074(3) 0.7113(10) 0.3276(4) 0.043(2) Uani 1 1 d . U . . .
H01R H 0.120776 0.790075 0.313964 0.052 Uiso 1 1 calc R . . . .
H01S H 0.095334 0.652306 0.299966 0.052 Uiso 1 1 calc R . . . .
C01B C 0.1546(4) 0.9733(10) 0.6228(5) 0.056(3) Uani 1 1 d . . . . .
H01T H 0.122793 0.944132 0.609842 0.083 Uiso 1 1 calc GR . . . .
H01U H 0.159590 1.061803 0.610500 0.083 Uiso 1 1 calc GR . . . .
H01V H 0.158752 0.974885 0.658713 0.083 Uiso 1 1 calc GR . . . .
C01C C 0.0128(4) 0.5719(15) 0.3487(4) 0.067(4) Uani 1 1 d . . . . .
H01W H 0.023081 0.541226 0.318442 0.100 Uiso 1 1 calc GR . . . .
H01X H -0.013361 0.633325 0.340427 0.100 Uiso 1 1 calc GR . . . .
H01Y H 0.002698 0.496510 0.366499 0.100 Uiso 1 1 calc GR . . . .
C01D C 0.0696(4) 0.7506(13) 0.3521(4) 0.058(3) Uani 1 1 d . . . . .
H01Z H 0.043751 0.784896 0.327536 0.070 Uiso 1 1 calc R . . . .
H H 0.080180 0.822777 0.375280 0.070 Uiso 1 1 calc R . . . .
C01E C 0.4497(7) 0.5310(19) 0.8050(5) 0.101(6) Uani 1 1 d . . . . .
H01 H 0.419454 0.564705 0.807000 0.121 Uiso 1 1 calc R . . . .
O01F O 0.4559(7) 0.408(2) 0.8095(7) 0.197(8) Uani 1 1 d . U . . .
C01H C 0.4756(8) 0.7503(18) 0.7898(6) 0.120(6) Uani 1 1 d . U . . .
H0AA H 0.475365 0.769561 0.755003 0.180 Uiso 1 1 calc GR . . . .
HA H 0.501390 0.797601 0.809572 0.180 Uiso 1 1 calc GR . . . .
HB H 0.445910 0.778460 0.799312 0.180 Uiso 1 1 calc GR . . . .
C01I C 0.5273(8) 0.578(3) 0.7884(8) 0.151(8) Uani 1 1 d . U . . .
H1AA H 0.549148 0.575968 0.819358 0.226 Uiso 1 1 calc GR . . . .
HC H 0.537820 0.642794 0.766309 0.226 Uiso 1 1 calc GR . . . .
HD H 0.526221 0.490509 0.773060 0.226 Uiso 1 1 calc GR . . . .

loop_
_atom_site_aniso_label
_atom_site_aniso_U_11
_atom_site_aniso_U_22
_atom_site_aniso_U_33
_atom_site_aniso_U_23
_atom_site_aniso_U_13
_atom_site_aniso_U_12
Er01 0.0176(3) 0.0176(3) 0.0108(2) -0.00044(18) 0.00267(17) 0.0016(2)
Er02 0.0186(3) 0.0362(3) 0.0120(2) 0.0001(2) 0.00349(19) 0.0046(2)
Al03 0.0247(13) 0.0338(14) 0.0166(11) 0.0011(9) 0.0021(9) 0.0016(11)
Al04 0.0234(13) 0.0370(14) 0.0180(11) -0.0044(10) 0.0036(9) -0.0008(11)
O005 0.027(3) 0.033(3) 0.023(3) 0.005(2) 0.007(2) 0.006(3)
O006 0.041(4) 0.041(4) 0.022(3) -0.012(3) 0.006(2) 0.000(3)
O007 0.044(4) 0.021(3) 0.017(3) 0.001(2) 0.004(2) 0.001(3)
O008 0.028(4) 0.053(4) 0.027(3) 0.006(3) 0.006(2) 0.004(3)
O009 0.034(3) 0.037(3) 0.019(3) -0.004(2) 0.009(2) -0.005(3)
O00A 0.028(3) 0.038(3) 0.018(3) 0.003(2) 0.003(2) -0.003(3)
O00B 0.021(3) 0.048(4) 0.033(3) -0.015(3) 0.002(2) -0.007(3)
O00C 0.028(3) 0.051(4) 0.024(3) 0.001(3) 0.003(2) -0.002(3)
O00D 0.020(3) 0.038(4) 0.030(3) -0.002(2) 0.006(2) -0.001(3)
O00E 0.027(3) 0.031(3) 0.033(3) 0.002(2) 0.004(2) -0.005(3)
O00F 0.027(3) 0.050(4) 0.030(3) -0.004(3) 0.005(2) -0.014(3)
O00G 0.038(4) 0.032(3) 0.027(3) 0.003(2) 0.002(3) -0.002(3)
O00H 0.035(4) 0.041(4) 0.024(3) 0.001(3) 0.001(3) 0.011(3)
O00I 0.034(4) 0.063(5) 0.018(3) 0.010(3) 0.003(2) 0.008(3)
O00J 0.033(4) 0.049(4) 0.032(3) 0.000(3) 0.002(3) 0.006(3)
O00K 0.036(4) 0.063(5) 0.029(3) -0.013(3) 0.004(3) -0.009(3)
N00L 0.028(4) 0.035(4) 0.021(3) 0.004(3) 0.007(3) 0.002(3)
N00M 0.031(4) 0.036(4) 0.035(4) 0.000(3) 0.008(3) -0.001(3)
N00N 0.024(4) 0.071(6) 0.021(3) 0.004(3) 0.000(3) 0.004(4)
N00O 0.047(5) 0.035(4) 0.037(4) 0.008(3) 0.012(3) 0.002(4)
C00P 0.039(6) 0.040(5) 0.030(4) 0.004(4) 0.015(4) 0.006(4)
C00Q 0.021(5) 0.039(5) 0.036(5) 0.001(4) 0.003(4) -0.008(4)
C00R 0.043(5) 0.026(5) 0.022(4) 0.005(3) 0.010(4) -0.009(4)
C00S 0.026(5) 0.035(5) 0.019(4) 0.008(3) 0.009(3) -0.010(4)
C00T 0.024(5) 0.040(5) 0.032(4) 0.013(4) -0.002(3) 0.002(4)
C00U 0.030(5) 0.056(6) 0.027(5) -0.001(4) 0.009(4) 0.011(5)
C00V 0.023(5) 0.036(5) 0.039(5) 0.012(4) -0.001(4) 0.004(4)
C00W 0.024(5) 0.064(7) 0.022(4) -0.004(4) 0.004(3) -0.003(5)
C00X 0.035(6) 0.049(6) 0.026(4) 0.003(4) -0.005(4) 0.001(5)
C00Y 0.052(6) 0.049(6) 0.022(4) 0.007(4) 0.001(4) -0.008(5)
C00Z 0.045(6) 0.028(5) 0.034(5) 0.008(4) 0.005(4) -0.004(4)
C010 0.065(7) 0.056(7) 0.026(5) -0.008(4) 0.015(5) -0.023(6)
C011 0.054(7) 0.033(6) 0.068(7) 0.007(5) 0.014(5) -0.023(5)
C012 0.061(7) 0.050(6) 0.039(5) 0.019(5) -0.002(5) 0.022(6)
N013 0.052(7) 0.086(9) 0.120(10) 0.004(7) 0.037(7) 0.018(7)
C014 0.047(6) 0.050(6) 0.037(5) 0.009(4) -0.004(4) 0.011(5)
C015 0.057(7) 0.046(6) 0.026(4) -0.005(4) 0.006(4) -0.021(5)
C016 0.049(6) 0.040(6) 0.036(5) -0.001(4) 0.006(4) -0.004(5)
C017 0.057(7) 0.036(6) 0.041(5) 0.017(4) -0.006(5) 0.002(5)
C018 0.043(7) 0.065(8) 0.053(6) -0.027(5) 0.016(5) -0.014(6)
C019 0.102(11) 0.042(7) 0.053(7) 0.022(5) 0.003(6) 0.020(7)
C01A 0.026(5) 0.046(5) 0.058(5) 0.022(4) 0.007(4) 0.013(4)
C01B 0.055(7) 0.032(6) 0.083(8) 0.005(5) 0.021(6) 0.010(5)
C01C 0.049(7) 0.104(10) 0.040(6) -0.019(6) -0.010(5) -0.005(7)
C01D 0.036(6) 0.088(9) 0.048(6) 0.032(6) -0.005(5) 0.006(6)
C01E 0.103(14) 0.101(14) 0.097(12) 0.015(10) 0.011(10) -0.045(12)
O01F 0.164(13) 0.174(14) 0.228(15) 0.028(12) -0.043(11) -0.054(12)
C01H 0.161(15) 0.094(12) 0.099(11) -0.012(9) 0.004(10) -0.005(11)
C01I 0.121(14) 0.172(17) 0.158(15) -0.012(13) 0.017(12) 0.002(13)

loop_
_atom_type_symbol
_atom_type_description
_atom_type_scat_dispersion_real
_atom_type_scat_dispersion_imag
_atom_type_scat_source
C C 0.0147 0.0070 'International Tables Vol C Tables 4.2.6.8 and 6.1.1.4'
H H 0.0000 0.0000 'International Tables Vol C Tables 4.2.6.8 and 6.1.1.4'
Al Al 0.1763 0.1843 'International Tables Vol C Tables 4.2.6.8 and 6.1.1.4'
Er Er -15.5100 8.8948 'International Tables Vol C Tables 4.2.6.8 and 6.1.1.4'
N N 0.0253 0.0135 'International Tables Vol C Tables 4.2.6.8 and 6.1.1.4'
O O 0.0412 0.0250 'International Tables Vol C Tables 4.2.6.8 and 6.1.1.4'

loop_
_geom_angle_atom_site_label_1
_geom_angle_atom_site_label_2
_geom_angle_atom_site_label_3
_geom_angle
_geom_angle_site_symmetry_1
_geom_angle_site_symmetry_3
_geom_angle_publ_flag
Al03 Er01 Al04 121.42(6) . . ?
O005 Er01 Al03 121.16(14) . . ?
O005 Er01 Al04 32.12(15) . . ?
O005 Er01 O007 97.9(2) . . ?
O005 Er01 O00H 147.48(19) . . ?
O005 Er01 N00L 68.2(2) . . ?
O005 Er01 N00M 128.1(2) . . ?
O006 Er01 Al03 148.59(16) 7_566 . ?
O006 Er01 Al04 89.66(16) 7_566 . ?
O006 Er01 O005 87.2(2) 7_566 . ?
O006 Er01 O007 140.4(2) 7_566 . ?
O006 Er01 O00E 90.2(2) 7_566 . ?
O006 Er01 O00H 77.8(2) 7_566 . ?
O006 Er01 N00L 77.8(2) 7_566 . ?
O006 Er01 N00M 78.6(2) 7_566 . ?
O007 Er01 Al03 33.04(13) . . ?
O007 Er01 Al04 115.01(15) . . ?
O007 Er01 N00L 68.05(19) . . ?
O007 Er01 N00M 124.4(2) . . ?
O00A Er01 Al03 31.60(15) . . ?
O00A Er01 Al04 102.97(15) . . ?
O00A Er01 O005 120.4(2) . . ?
O00A Er01 O006 145.2(2) . 7_566 ?
O00A Er01 O007 61.99(19) . . ?
O00A Er01 O00E 84.9(2) . . ?
O00A Er01 O00H 86.1(2) . . ?
O00A Er01 N00L 130.0(2) . . ?
O00A Er01 N00M 67.7(2) . . ?
O00E Er01 Al03 113.62(14) . . ?
O00E Er01 Al04 31.22(15) . . ?
O00E Er01 O005 63.3(2) . . ?
O00E Er01 O007 127.2(2) . . ?
O00E Er01 O00H 144.0(2) . . ?
O00E Er01 N00L 130.4(2) . . ?
O00E Er01 N00M 67.1(2) . . ?
O00H Er01 Al03 70.88(14) . . ?
O00H Er01 Al04 167.12(15) . . ?
O00H Er01 O007 77.2(2) . . ?
O00H Er01 N00L 80.5(2) . . ?
O00H Er01 N00M 77.2(2) . . ?
N00L Er01 Al03 99.17(15) . . ?
N00L Er01 Al04 99.99(16) . . ?
N00L Er01 N00M 150.4(2) . . ?
N00M Er01 Al03 91.71(16) . . ?
N00M Er01 Al04 97.56(17) . . ?
Al03 Er02 Al04 130.29(6) 2_556 . ?
O009 Er02 Al03 32.96(15) . 2_556 ?
O009 Er02 Al04 116.67(15) . . ?
O009 Er02 O00D 131.5(2) . 2_556 ?
O009 Er02 O00F 79.5(2) . 2_556 ?
O009 Er02 O00I 141.2(2) . . ?
O009 Er02 N00N 129.8(2) . 2_556 ?
O009 Er02 N00O 67.4(2) . . ?
O00B Er02 Al03 111.27(15) . 2_556 ?
O00B Er02 Al04 32.17(14) . . ?
O00B Er02 O009 87.39(19) . . ?
O00B Er02 O00D 63.2(2) . 2_556 ?
O00B Er02 O00F 147.7(2) . 2_556 ?
O00B Er02 O00G 118.8(2) . 2_556 ?
O00B Er02 O00I 85.4(2) . . ?
O00B Er02 N00N 131.6(2) . 2_556 ?
O00B Er02 N00O 68.7(2) . . ?
O00D Er02 Al03 122.57(14) 2_556 2_556 ?
O00D Er02 Al04 33.14(15) 2_556 . ?
O00D Er02 N00N 68.5(2) 2_556 2_556 ?
O00D Er02 N00O 125.4(2) 2_556 . ?
O00F Er02 Al03 71.48(14) 2_556 2_556 ?
O00F Er02 Al04 158.00(15) 2_556 . ?
O00F Er02 O00D 144.2(2) 2_556 2_556 ?
O00F Er02 N00N 77.5(2) 2_556 2_556 ?
O00F Er02 N00O 79.1(2) 2_556 . ?
O00G Er02 Al03 32.85(15) 2_556 2_556 ?
O00G Er02 Al04 118.09(16) 2_556 . ?
O00G Er02 O009 64.3(2) 2_556 . ?
O00G Er02 O00D 95.7(2) 2_556 2_556 ?
O00G Er02 O00F 81.7(2) 2_556 2_556 ?
O00G Er02 O00I 149.0(2) 2_556 . ?
O00G Er02 N00N 68.6(2) 2_556 2_556 ?
O00G Er02 N00O 130.4(2) 2_556 . ?
O00I Er02 Al03 157.92(16) . 2_556 ?
O00I Er02 Al04 71.38(16) . . ?
O00I Er02 O00D 77.4(2) . 2_556 ?
O00I Er02 O00F 86.7(2) . 2_556 ?
O00I Er02 N00N 80.8(2) . 2_556 ?
O00I Er02 N00O 74.5(2) . . ?
N00N Er02 Al03 97.10(16) 2_556 2_556 ?
N00N Er02 Al04 99.92(16) 2_556 . ?
N00N Er02 N00O 146.7(3) 2_556 . ?
N00O Er02 Al03 97.50(16) . 2_556 ?
N00O Er02 Al04 93.12(17) . . ?
Er02 Al03 Er01 145.43(8) 2_556 . ?
O007 Al03 Er01 43.55(18) . . ?
O007 Al03 Er02 140.3(2) . 2_556 ?
O007 Al03 O00C 92.7(3) . . ?
O007 Al03 O00J 90.2(3) . . ?
O009 Al03 Er01 114.4(2) 2_556 . ?
O009 Al03 Er02 42.69(17) 2_556 2_556 ?
O009 Al03 O007 98.5(3) 2_556 . ?
O009 Al03 O00C 88.5(3) 2_556 . ?
O009 Al03 O00G 82.1(3) 2_556 . ?
O009 Al03 O00J 166.1(3) 2_556 . ?
O00A Al03 Er01 39.33(16) . . ?
O00A Al03 Er02 109.51(18) . 2_556 ?
O00A Al03 O007 79.2(3) . . ?
O00A Al03 O009 98.5(3) . 2_556 ?
O00A Al03 O00C 170.0(3) . . ?
O00A Al03 O00G 95.4(3) . . ?
O00A Al03 O00J 93.7(3) . . ?
O00C Al03 Er01 130.93(18) . . ?
O00C Al03 Er02 80.52(17) . 2_556 ?
O00G Al03 Er01 131.4(2) . . ?
O00G Al03 Er02 41.53(19) . 2_556 ?
O00G Al03 O007 174.6(3) . . ?
O00G Al03 O00C 92.6(3) . . ?
O00G Al03 O00J 90.2(3) . . ?
O00J Al03 Er01 79.36(19) . . ?
O00J Al03 Er02 126.29(19) . 2_556 ?
O00J Al03 O00C 80.2(3) . . ?
Er02 Al04 Er01 132.00(7) . . ?
O005 Al04 Er01 40.93(17) . . ?
O005 Al04 Er02 133.1(2) . . ?
O005 Al04 O008 90.7(3) . . ?
O005 Al04 O00K 94.7(3) . . ?
O008 Al04 Er01 131.4(2) . . ?
O008 Al04 Er02 79.84(18) . . ?
O00B Al04 Er01 96.2(2) . . ?
O00B Al04 Er02 40.16(18) . . ?
O00B Al04 O005 95.3(3) . . ?
O00B Al04 O008 92.0(3) . . ?
O00B Al04 O00D 80.3(3) . 2_556 ?
O00B Al04 O00K 169.7(3) . . ?
O00D Al04 Er01 137.9(2) 2_556 . ?
O00D Al04 Er02 43.04(18) 2_556 . ?
O00D Al04 O005 175.5(3) 2_556 . ?
O00D Al04 O008 90.6(3) 2_556 . ?
O00D Al04 O00K 89.7(3) 2_556 . ?
O00E Al04 Er01 39.97(18) . . ?
O00E Al04 Er02 111.58(19) . . ?
O00E Al04 O005 80.8(3) . . ?
O00E Al04 O008 168.6(3) . . ?
O00E Al04 O00B 96.5(3) . . ?
O00E Al04 O00D 98.4(3) . 2_556 ?
O00E Al04 O00K 87.5(3) . . ?
O00K Al04 Er01 92.9(2) . . ?
O00K Al04 Er02 129.6(2) . . ?
O00K Al04 O008 85.5(3) . . ?
Al04 O005 Er01 106.9(3) . . ?
C00V O005 Er01 124.9(5) . . ?
C00V O005 Al04 127.6(5) . . ?
C010 O006 Er01 167.2(6) . 7_566 ?
Al03 O007 Er01 103.4(2) . . ?
C00S O007 Er01 119.9(4) . . ?
C00S O007 Al03 124.1(5) . . ?
C00X O008 Al04 131.9(6) . . ?
Al03 O009 Er02 104.4(3) 2_556 . ?
C015 O009 Er02 123.6(5) . . ?
C015 O009 Al03 124.4(5) . 2_556 ?
Al03 O00A Er01 109.1(3) . . ?
C00Y O00A Er01 120.0(5) . . ?
C00Y O00A Al03 129.9(5) . . ?
Al04 O00B Er02 107.7(3) . . ?
C018 O00B Er02 119.2(5) . . ?
C018 O00B Al04 132.2(6) . . ?
C00W O00C Al03 131.9(6) . . ?
Al04 O00D Er02 103.8(3) 2_556 2_556 ?
C01A O00D Er02 118.4(5) . 2_556 ?
C01A O00D Al04 124.0(5) . 2_556 ?
Al04 O00E Er01 108.8(3) . . ?
C00Q O00E Er01 126.6(5) . . ?
C00Q O00E Al04 121.7(5) . . ?
C00W O00F Er02 127.8(6) . 2_556 ?
Al03 O00G Er02 105.6(3) . 2_556 ?
C012 O00G Er02 122.3(5) . 2_556 ?
C012 O00G Al03 127.7(6) . . ?
C00U O00H Er01 127.6(5) . . ?
C00X O00I Er02 127.3(6) . . ?
C00U O00J Al03 133.2(6) . . ?
C010 O00K Al04 133.1(7) . . ?
C00P N00L Er01 114.0(5) . . ?
C00P N00L C00T 108.6(6) . . ?
C00R N00L Er01 107.5(4) . . ?
C00R N00L C00P 110.2(7) . . ?
C00R N00L C00T 111.5(7) . . ?
C00T N00L Er01 105.0(5) . . ?
C00Z N00M Er01 103.5(5) . . ?
C00Z N00M C017 112.9(7) . . ?
C00Z N00M C01B 108.3(8) . . ?
C017 N00M Er01 107.1(5) . . ?
C017 N00M C01B 108.3(8) . . ?
C01B N00M Er01 116.8(6) . . ?
C014 N00N Er02 106.8(5) . 2_556 ?
C014 N00N C01C 109.0(8) . . ?
C014 N00N C01D 107.8(9) . . ?
C01C N00N Er02 113.9(7) . 2_556 ?
C01C N00N C01D 110.5(8) . . ?
C01D N00N Er02 108.7(5) . 2_556 ?
C011 N00O Er02 105.2(6) . . ?
C016 N00O Er02 103.8(5) . . ?
C016 N00O C011 112.8(8) . . ?
C016 N00O C019 107.7(8) . . ?
C019 N00O Er02 118.7(7) . . ?
C019 N00O C011 108.6(8) . . ?
N00L C00P H00A 109.5 . . ?
N00L C00P H00B 109.5 . . ?
N00L C00P H00C 109.5 . . ?
H00A C00P H00B 109.5 . . ?
H00A C00P H00C 109.5 . . ?
H00B C00P H00C 109.5 . . ?
O00E C00Q H00D 109.8 . . ?
O00E C00Q H00E 109.8 . . ?
O00E C00Q C00Z 109.6(7) . . ?
H00D C00Q H00E 108.2 . . ?
C00Z C00Q H00D 109.8 . . ?
C00Z C00Q H00E 109.8 . . ?
N00L C00R H00F 109.3 . . ?
N00L C00R H00G 109.3 . . ?
N00L C00R C00S 111.7(7) . . ?
H00F C00R H00G 107.9 . . ?
C00S C00R H00F 109.3 . . ?
C00S C00R H00G 109.3 . . ?
O007 C00S C00R 108.2(6) . . ?
O007 C00S H00H 110.1 . . ?
O007 C00S H00I 110.1 . . ?
C00R C00S H00H 110.1 . . ?
C00R C00S H00I 110.1 . . ?
H00H C00S H00I 108.4 . . ?
N00L C00T H00J 109.3 . . ?
N00L C00T H00K 109.3 . . ?
N00L C00T C00V 111.6(7) . . ?
H00J C00T H00K 108.0 . . ?
C00V C00T H00J 109.3 . . ?
C00V C00T H00K 109.3 . . ?
O00H C00U O00J 128.0(9) . . ?
O00H C00U H00U 116.0 . . ?
O00J C00U H00U 116.0 . . ?
O005 C00V C00T 109.6(7) . . ?
O005 C00V H00L 109.8 . . ?
O005 C00V H00M 109.8 . . ?
C00T C00V H00L 109.8 . . ?
C00T C00V H00M 109.8 . . ?
H00L C00V H00M 108.2 . . ?
O00C C00W H00W 116.0 . . ?
O00F C00W O00C 128.0(9) . . ?
O00F C00W H00W 116.0 . . ?
O008 C00X H00X 115.8 . . ?
O00I C00X O008 128.4(8) . . ?
O00I C00X H00X 115.8 . . ?
O00A C00Y H00N 109.9 . . ?
O00A C00Y H00O 109.9 . . ?
O00A C00Y C017 108.8(8) . . ?
H00N C00Y H00O 108.3 . . ?
C017 C00Y H00N 109.9 . . ?
C017 C00Y H00O 109.9 . . ?
N00M C00Z C00Q 111.7(7) . . ?
N00M C00Z H00P 109.3 . . ?
N00M C00Z H00Q 109.3 . . ?
C00Q C00Z H00P 109.3 . . ?
C00Q C00Z H00Q 109.3 . . ?
H00P C00Z H00Q 107.9 . . ?
O006 C010 H010 115.4 . . ?
O00K C010 O006 129.3(10) . . ?
O00K C010 H010 115.4 . . ?
N00O C011 H01A 108.5 . . ?
N00O C011 H01B 108.5 . . ?
N00O C011 C018 115.0(8) . . ?
H01A C011 H01B 107.5 . . ?
C018 C011 H01A 108.5 . . ?
C018 C011 H01B 108.5 . . ?
O00G C012 H01C 109.7 . . ?
O00G C012 H01D 109.7 . . ?
O00G C012 C014 109.8(9) . . ?
H01C C012 H01D 108.2 . . ?
C014 C012 H01C 109.7 . . ?
C014 C012 H01D 109.7 . . ?
C01E N013 C01H 126.3(16) . . ?
C01E N013 C01I 125.2(18) . . ?
C01H N013 C01I 107.7(17) . . ?
N00N C014 C012 111.0(9) . . ?
N00N C014 H01E 109.4 . . ?
N00N C014 H01F 109.4 . . ?
C012 C014 H01E 109.4 . . ?
C012 C014 H01F 109.4 . . ?
H01E C014 H01F 108.0 . . ?
O009 C015 H01G 109.1 . . ?
O009 C015 H01H 109.1 . . ?
O009 C015 C016 112.5(7) . . ?
H01G C015 H01H 107.8 . . ?
C016 C015 H01G 109.1 . . ?
C016 C015 H01H 109.1 . . ?
N00O C016 C015 111.6(8) . . ?
N00O C016 H01I 109.3 . . ?
N00O C016 H01J 109.3 . . ?
C015 C016 H01I 109.3 . . ?
C015 C016 H01J 109.3 . . ?
H01I C016 H01J 108.0 . . ?
N00M C017 C00Y 112.5(7) . . ?
N00M C017 H01K 109.1 . . ?
N00M C017 H01L 109.1 . . ?
C00Y C017 H01K 109.1 . . ?
C00Y C017 H01L 109.1 . . ?
H01K C017 H01L 107.8 . . ?
O00B C018 C011 109.5(9) . . ?
O00B C018 H01M 109.8 . . ?
O00B C018 H01N 109.8 . . ?
C011 C018 H01M 109.8 . . ?
C011 C018 H01N 109.8 . . ?
H01M C018 H01N 108.2 . . ?
N00O C019 H01O 109.5 . . ?
N00O C019 H01P 109.5 . . ?
N00O C019 H01Q 109.5 . . ?
H01O C019 H01P 109.5 . . ?
H01O C019 H01Q 109.5 . . ?
H01P C019 H01Q 109.5 . . ?
O00D C01A H01R 109.2 . . ?
O00D C01A H01S 109.2 . . ?
H01R C01A H01S 107.9 . . ?
C01D C01A O00D 112.1(8) . . ?
C01D C01A H01R 109.2 . . ?
C01D C01A H01S 109.2 . . ?
N00M C01B H01T 109.5 . . ?
N00M C01B H01U 109.5 . . ?
N00M C01B H01V 109.5 . . ?
H01T C01B H01U 109.5 . . ?
H01T C01B H01V 109.5 . . ?
H01U C01B H01V 109.5 . . ?
N00N C01C H01W 109.5 . . ?
N00N C01C H01X 109.5 . . ?
N00N C01C H01Y 109.5 . . ?
H01W C01C H01X 109.5 . . ?
H01W C01C H01Y 109.5 . . ?
H01X C01C H01Y 109.5 . . ?
N00N C01D H01Z 109.2 . . ?
N00N C01D H 109.2 . . ?
C01A C01D N00N 112.2(10) . . ?
C01A C01D H01Z 109.2 . . ?
C01A C01D H 109.2 . . ?
H01Z C01D H 107.9 . . ?
N013 C01E H01 117.9 . . ?
O01F C01E N013 124(2) . . ?
O01F C01E H01 117.9 . . ?
N013 C01H H0AA 109.5 . . ?
N013 C01H HA 109.5 . . ?
N013 C01H HB 109.5 . . ?
H0AA C01H HA 109.5 . . ?
H0AA C01H HB 109.5 . . ?
HA C01H HB 109.5 . . ?
N013 C01I H1AA 109.5 . . ?
N013 C01I HC 109.5 . . ?
N013 C01I HD 109.5 . . ?
H1AA C01I HC 109.5 . . ?
H1AA C01I HD 109.5 . . ?
HC C01I HD 109.5 . . ?

loop_
_geom_bond_atom_site_label_1
_geom_bond_atom_site_label_2
_geom_bond_distance
_geom_bond_site_symmetry_2
_geom_bond_publ_flag
Er01 Al03 3.337(2) . ?
Er01 Al04 3.377(3) . ?
Er01 O005 2.313(5) . ?
Er01 O006 2.275(5) 7_566 ?
Er01 O007 2.363(5) . ?
Er01 O00A 2.238(5) . ?
Er01 O00E 2.292(6) . ?
Er01 O00H 2.338(6) . ?
Er01 N00L 2.639(7) . ?
Er01 N00M 2.688(8) . ?
Er02 Al03 3.304(2) 2_556 ?
Er02 Al04 3.320(2) . ?
Er02 O009 2.312(5) . ?
Er02 O00B 2.247(6) . ?
Er02 O00D 2.334(6) 2_556 ?
Er02 O00F 2.333(6) 2_556 ?
Er02 O00G 2.274(6) 2_556 ?
Er02 O00I 2.332(5) . ?
Er02 N00N 2.620(8) 2_556 ?
Er02 N00O 2.684(8) . ?
Al03 O007 1.870(5) . ?
Al03 O009 1.855(6) 2_556 ?
Al03 O00A 1.850(6) . ?
Al03 O00C 1.976(7) . ?
Al03 O00G 1.861(6) . ?
Al03 O00J 1.961(7) . ?
Al04 O005 1.877(6) . ?
Al04 O008 1.978(7) . ?
Al04 O00B 1.855(6) . ?
Al04 O00D 1.869(6) 2_556 ?
Al04 O00E 1.849(6) . ?
Al04 O00K 1.938(6) . ?
O005 C00V 1.395(10) . ?
O006 C010 1.233(11) . ?
O007 C00S 1.428(9) . ?
O008 C00X 1.259(11) . ?
O009 C015 1.397(11) . ?
O00A C00Y 1.389(11) . ?
O00B C018 1.364(11) . ?
O00C C00W 1.259(10) . ?
O00D C01A 1.439(10) . ?
O00E C00Q 1.417(11) . ?
O00F C00W 1.248(10) . ?
O00G C012 1.423(11) . ?
O00H C00U 1.241(10) . ?
O00I C00X 1.246(11) . ?
O00J C00U 1.247(10) . ?
O00K C010 1.201(10) . ?
N00L C00P 1.471(10) . ?
N00L C00R 1.465(11) . ?
N00L C00T 1.483(10) . ?
N00M C00Z 1.481(12) . ?
N00M C017 1.484(11) . ?
N00M C01B 1.497(12) . ?
N00N C014 1.456(12) . ?
N00N C01C 1.472(13) . ?
N00N C01D 1.500(13) . ?
N00O C011 1.489(13) . ?
N00O C016 1.459(11) . ?
N00O C019 1.464(12) . ?
C00P H00A 0.9800 . ?
C00P H00B 0.9800 . ?
C00P H00C 0.9800 . ?
C00Q H00D 0.9900 . ?
C00Q H00E 0.9900 . ?
C00Q C00Z 1.526(13) . ?
C00R H00F 0.9900 . ?
C00R H00G 0.9900 . ?
C00R C00S 1.508(11) . ?
C00S H00H 0.9900 . ?
C00S H00I 0.9900 . ?
C00T H00J 0.9900 . ?
C00T H00K 0.9900 . ?
C00T C00V 1.538(12) . ?
C00U H00U 0.9500 . ?
C00V H00L 0.9900 . ?
C00V H00M 0.9900 . ?
C00W H00W 0.9500 . ?
C00X H00X 0.9500 . ?
C00Y H00N 0.9900 . ?
C00Y H00O 0.9900 . ?
C00Y C017 1.522(14) . ?
C00Z H00P 0.9900 . ?
C00Z H00Q 0.9900 . ?
C010 H010 0.9500 . ?
C011 H01A 0.9900 . ?
C011 H01B 0.9900 . ?
C011 C018 1.518(16) . ?
C012 H01C 0.9900 . ?
C012 H01D 0.9900 . ?
C012 C014 1.500(14) . ?
N013 C01E 1.276(19) . ?
N013 C01H 1.42(2) . ?
N013 C01I 1.44(2) . ?
C014 H01E 0.9900 . ?
C014 H01F 0.9900 . ?
C015 H01G 0.9900 . ?
C015 H01H 0.9900 . ?
C015 C016 1.492(13) . ?
C016 H01I 0.9900 . ?
C016 H01J 0.9900 . ?
C017 H01K 0.9900 . ?
C017 H01L 0.9900 . ?
C018 H01M 0.9900 . ?
C018 H01N 0.9900 . ?
C019 H01O 0.9800 . ?
C019 H01P 0.9800 . ?
C019 H01Q 0.9800 . ?
C01A H01R 0.9900 . ?
C01A H01S 0.9900 . ?
C01A C01D 1.432(14) . ?
C01B H01T 0.9800 . ?
C01B H01U 0.9800 . ?
C01B H01V 0.9800 . ?
C01C H01W 0.9800 . ?
C01C H01X 0.9800 . ?
C01C H01Y 0.9800 . ?
C01D H01Z 0.9900 . ?
C01D H 0.9900 . ?
C01E H01 0.9500 . ?
C01E O01F 1.26(2) . ?
C01H H0AA 0.9800 . ?
C01H HA 0.9800 . ?
C01H HB 0.9800 . ?
C01I H1AA 0.9800 . ?
C01I HC 0.9800 . ?
C01I HD 0.9800 . ?

loop_
_geom_torsion_atom_site_label_1
_geom_torsion_atom_site_label_2
_geom_torsion_atom_site_label_3
_geom_torsion_atom_site_label_4
_geom_torsion
_geom_torsion_site_symmetry_1
_geom_torsion_site_symmetry_2
_geom_torsion_site_symmetry_3
_geom_torsion_site_symmetry_4
_geom_torsion_publ_flag
Er01 Al03 O007 C00S 141.2(7) . . . . ?
Er01 Al03 O00A C00Y -168.1(9) . . . . ?
Er01 Al03 O00G Er02 131.33(19) . . . 2_556 ?
Er01 Al03 O00G C012 -72.3(8) . . . . ?
Er01 Al04 O005 C00V -172.1(8) . . . . ?
Er01 Al04 O00B Er02 156.3(2) . . . . ?
Er01 Al04 O00B C018 -35.5(9) . . . . ?
Er01 Al04 O00E C00Q 161.9(7) . . . . ?
Er01 O005 C00V C00T -25.2(9) . . . . ?
Er01 O006 C010 O00K -180(100) 7_566 . . . ?
Er01 O007 C00S C00R -43.4(8) . . . . ?
Er01 O00A C00Y C017 -56.9(9) . . . . ?
Er01 O00E C00Q C00Z 18.5(9) . . . . ?
Er01 O00H C00U O00J 1.2(15) . . . . ?
Er01 N00L C00R C00S -41.9(8) . . . . ?
Er01 N00L C00T C00V -46.5(8) . . . . ?
Er01 N00M C00Z C00Q 49.0(7) . . . . ?
Er01 N00M C017 C00Y -22.0(10) . . . . ?
Er02 Al03 O007 Er01 127.1(2) 2_556 . . . ?
Er02 Al03 O007 C00S -91.7(6) 2_556 . . . ?
Er02 Al03 O00A Er01 -161.08(17) 2_556 . . . ?
Er02 Al03 O00A C00Y 30.9(8) 2_556 . . . ?
Er02 Al03 O00G C012 156.4(9) 2_556 . . . ?
Er02 Al04 O005 Er01 -108.6(2) . . . . ?
Er02 Al04 O005 C00V 79.3(7) . . . . ?
Er02 Al04 O00B C018 168.2(11) . . . . ?
Er02 Al04 O00E Er01 130.40(18) . . . . ?
Er02 Al04 O00E C00Q -67.7(6) . . . . ?
Er02 O009 C015 C016 -20.6(11) . . . . ?
Er02 O00B C018 C011 55.5(10) . . . . ?
Er02 O00D C01A C01D 44.7(11) 2_556 . . . ?
Er02 O00F C00W O00C -5.5(15) 2_556 . . . ?
Er02 O00G C012 C014 36.1(11) 2_556 . . . ?
Er02 O00I C00X O008 -6.0(15) . . . . ?
Er02 N00N C014 C012 42.7(9) 2_556 . . . ?
Er02 N00N C01D C01A 33.2(10) 2_556 . . . ?
Er02 N00O C011 C018 19.1(10) . . . . ?
Er02 N00O C016 C015 -47.8(9) . . . . ?
Al03 O007 C00S C00R -178.8(5) . . . . ?
Al03 O009 C015 C016 124.1(7) 2_556 . . . ?
Al03 O00A C00Y C017 110.0(7) . . . . ?
Al03 O00C C00W O00F 8.2(16) . . . . ?
Al03 O00G C012 C014 -116.8(8) . . . . ?
Al03 O00J C00U O00H 9.8(16) . . . . ?
Al04 O005 C00V C00T 145.5(6) . . . . ?
Al04 O008 C00X O00I -6.3(15) . . . . ?
Al04 O00B C018 C011 -111.7(9) . . . . ?
Al04 O00D C01A C01D 178.4(8) 2_556 . . . ?
Al04 O00E C00Q C00Z -140.1(6) . . . . ?
Al04 O00K C010 O006 -179.7(8) . . . . ?
O005 Al04 O00B Er02 -162.6(3) . . . . ?
O005 Al04 O00B C018 5.6(9) . . . . ?
O005 Al04 O00E Er01 -2.5(3) . . . . ?
O005 Al04 O00E C00Q 159.4(6) . . . . ?
O007 Al03 O00A Er01 -21.3(3) . . . . ?
O007 Al03 O00A C00Y 170.7(8) . . . . ?
O008 Al04 O005 Er01 174.7(3) . . . . ?
O008 Al04 O005 C00V 2.6(7) . . . . ?
O008 Al04 O00B Er02 -71.7(3) . . . . ?
O008 Al04 O00B C018 96.6(9) . . . . ?
O008 Al04 O00E Er01 -45.6(16) . . . . ?
O008 Al04 O00E C00Q 116.4(15) . . . . ?
O009 Al03 O007 Er01 116.6(3) 2_556 . . . ?
O009 Al03 O007 C00S -102.2(6) 2_556 . . . ?
O009 Al03 O00A Er01 -118.4(3) 2_556 . . . ?
O009 Al03 O00A C00Y 73.5(8) 2_556 . . . ?
O009 Al03 O00G Er02 15.6(3) 2_556 . . 2_556 ?
O009 Al03 O00G C012 172.0(8) 2_556 . . . ?
O009 C015 C016 N00O 48.7(11) . . . . ?
O00A Al03 O007 Er01 19.5(3) . . . . ?
O00A Al03 O007 C00S 160.7(6) . . . . ?
O00A Al03 O00G Er02 113.5(3) . . . 2_556 ?
O00A Al03 O00G C012 -90.1(8) . . . . ?
O00A C00Y C017 N00M 48.6(11) . . . . ?
O00B Al04 O005 Er01 -93.3(3) . . . . ?
O00B Al04 O005 C00V 94.7(7) . . . . ?
O00B Al04 O00E Er01 91.9(3) . . . . ?
O00B Al04 O00E C00Q -106.2(6) . . . . ?
O00C Al03 O007 Er01 -154.5(3) . . . . ?
O00C Al03 O007 C00S -13.3(6) . . . . ?
O00C Al03 O00A Er01 15.5(18) . . . . ?
O00C Al03 O00A C00Y -152.6(16) . . . . ?
O00C Al03 O00G Er02 -72.5(3) . . . 2_556 ?
O00C Al03 O00G C012 83.9(8) . . . . ?
O00D Al04 O00B Er02 18.6(3) 2_556 . . . ?
O00D Al04 O00B C018 -173.2(9) 2_556 . . . ?
O00D Al04 O00E Er01 173.0(3) 2_556 . . . ?
O00D Al04 O00E C00Q -25.1(6) 2_556 . . . ?
O00D C01A C01D N00N -51.1(12) . . . . ?
O00E Al04 O005 Er01 2.5(2) . . . . ?
O00E Al04 O005 C00V -169.6(7) . . . . ?
O00E Al04 O00B Er02 116.1(3) . . . . ?
O00E Al04 O00B C018 -75.7(9) . . . . ?
O00E C00Q C00Z N00M -47.6(9) . . . . ?
O00G Al03 O00A Er01 158.7(3) . . . . ?
O00G Al03 O00A C00Y -9.3(8) . . . . ?
O00G C012 C014 N00N -52.6(11) . . . . ?
O00J Al03 O007 Er01 -74.3(3) . . . . ?
O00J Al03 O007 C00S 66.9(6) . . . . ?
O00J Al03 O00A Er01 68.2(3) . . . . ?
O00J Al03 O00A C00Y -99.9(8) . . . . ?
O00J Al03 O00G Er02 -152.7(3) . . . 2_556 ?
O00J Al03 O00G C012 3.7(8) . . . . ?
O00K Al04 O005 Er01 89.1(3) . . . . ?
O00K Al04 O005 C00V -82.9(7) . . . . ?
O00K Al04 O00B Er02 4(2) . . . . ?
O00K Al04 O00B C018 172.1(17) . . . . ?
O00K Al04 O00E Er01 -97.6(3) . . . . ?
O00K Al04 O00E C00Q 64.3(6) . . . . ?
N00L C00R C00S O007 56.7(9) . . . . ?
N00L C00T C00V O005 49.2(10) . . . . ?
N00O C011 C018 O00B -46.7(12) . . . . ?
C00P N00L C00R C00S 82.8(8) . . . . ?
C00P N00L C00T C00V -168.8(7) . . . . ?
C00R N00L C00T C00V 69.6(9) . . . . ?
C00T N00L C00R C00S -156.5(7) . . . . ?
C00Z N00M C017 C00Y 91.3(10) . . . . ?
C011 N00O C016 C015 65.6(10) . . . . ?
C014 N00N C01D C01A 148.5(9) . . . . ?
C016 N00O C011 C018 -93.4(10) . . . . ?
C017 N00M C00Z C00Q -66.5(9) . . . . ?
C019 N00O C011 C018 147.2(9) . . . . ?
C019 N00O C016 C015 -174.5(9) . . . . ?
C01B N00M C00Z C00Q 173.6(7) . . . . ?
C01B N00M C017 C00Y -148.8(9) . . . . ?
C01C N00N C014 C012 166.2(9) . . . . ?
C01C N00N C01D C01A -92.5(11) . . . . ?
C01D N00N C014 C012 -73.9(10) . . . . ?
C01H N013 C01E O01F 176.1(17) . . . . ?
C01I N013 C01E O01F 8(2) . . . . ?

loop_
_smtbx_masks_void_nr
_smtbx_masks_void_average_x
_smtbx_masks_void_average_y
_smtbx_masks_void_average_z
_smtbx_masks_void_volume
_smtbx_masks_void_count_electrons
_smtbx_masks_void_content
1 0.000 0.000 0.500 172.7 39.5 '2 N2H6'
2 0.000 0.500 1.000 172.7 39.5 '2 N2H6'
3 0.250 0.026 0.500 23.6 0.0 ?
4 0.250 0.474 0.000 23.6 0.0 ?
5 0.500 0.000 0.500 172.7 39.5 '2 N2H6'
6 0.500 0.500 0.000 172.7 39.5 '2 N2H6'
7 0.750 -0.026 0.500 23.6 0.0 ?
8 0.750 0.526 1.000 23.6 0.0 ?
